data_7219011
loop_
_publ_author_name
'Xiong, J.'
'Kubo, K.'
'Noro, S.'
'Akutagawa, T.'
'Nakamura, T.'

_publ_section_title
;
 Supramolecular cations of (m-halogenated-anilinium)(dibenzo[18]crown-6)
 in Keggin [SMo12O402&#x2212;] polyoxometallates
;
_journal_issue 4
_journal_name_full CrystEngComm
_journal_page_first 856
_journal_paper_doi 10.1039/C4CE01988A
_journal_volume 17
_journal_year 2015
_chemical_formula_sum 'C60 H74 I2 Mo12 N6 O52 S'
_chemical_formula_weight 3148.40
_chemical_name_systematic
; 
 ? 
;
_space_group_IT_number 14
_symmetry_cell_setting monoclinic
_symmetry_space_group_name_Hall '-P 2yn'
_symmetry_space_group_name_H-M 'P 1 21/n 1'
_atom_sites_solution_hydrogens geom
_atom_sites_solution_primary direct
_atom_sites_solution_secondary difmap
_audit_creation_method SHELXL-97
_audit_update_record
;
2014-09-29 deposited with the CCDC.
2014-11-24 downloaded from the CCDC.
;
_cell_angle_alpha 90.00
_cell_angle_beta 103.97(3)
_cell_angle_gamma 90.00
_cell_formula_units_Z 2
_cell_length_a 11.113(2)
_cell_length_b 31.240(6)
_cell_length_c 13.533(3)
_cell_measurement_temperature 173(2)
_cell_volume 4559.3(17)
_computing_molecular_graphics 'Yadokari-XG 2009 (Wakita Nemoto et al., 2009)'
_computing_publication_material 'Yadokari-XG 2009 (Wakita,Nemoto et al., 2009)'
_computing_structure_refinement 'SHELXL-97 (Sheldrick, 1997)'
_computing_structure_solution 'SHELXS-97 (Sheldrick, 1990)'
_diffrn_ambient_temperature 173(2)
_diffrn_measured_fraction_theta_full 0.992
_diffrn_measured_fraction_theta_max 0.992
_diffrn_radiation_monochromator graphite
_diffrn_radiation_source 'fine-focus sealed tube'
_diffrn_radiation_type MoK\a
_diffrn_radiation_wavelength 0.71073
_diffrn_reflns_av_R_equivalents 0.0316
_diffrn_reflns_av_sigmaI/netI 0.0251
_diffrn_reflns_limit_h_max 14
_diffrn_reflns_limit_h_min -14
_diffrn_reflns_limit_k_max 40
_diffrn_reflns_limit_k_min -39
_diffrn_reflns_limit_l_max 17
_diffrn_reflns_limit_l_min -17
_diffrn_reflns_number 43779
_diffrn_reflns_theta_full 27.42
_diffrn_reflns_theta_max 27.42
_diffrn_reflns_theta_min 3.01
_exptl_absorpt_coefficient_mu 2.392
_exptl_absorpt_correction_T_max 0.787
_exptl_absorpt_correction_T_min 0.602
_exptl_absorpt_correction_type multi-scan
_exptl_absorpt_process_details
;
    Higashi, T. (1995). Program for Absorption Correction.
    Rigaku Corporation, Tokyo, Japan.
;
_exptl_crystal_colour black
_exptl_crystal_density_diffrn 2.293
_exptl_crystal_density_method 'not measured'
_exptl_crystal_description block
_exptl_crystal_F_000 3036.0
_exptl_crystal_size_max 0.42
_exptl_crystal_size_mid 0.18
_exptl_crystal_size_min 0.10
_refine_diff_density_max 1.862
_refine_diff_density_min -1.463
_refine_diff_density_rms 0.169
_refine_ls_extinction_method none
_refine_ls_goodness_of_fit_ref 1.088
_refine_ls_hydrogen_treatment mixed
_refine_ls_matrix_type full
_refine_ls_number_parameters 622
_refine_ls_number_reflns 10328
_refine_ls_number_restraints 0
_refine_ls_restrained_S_all 1.088
_refine_ls_R_factor_all 0.0368
_refine_ls_R_factor_gt 0.0305
_refine_ls_shift/su_max 0.003
_refine_ls_shift/su_mean 0.000
_refine_ls_structure_factor_coef Fsqd
_refine_ls_weighting_details 'calc w=1/[\s^2^(Fo^2^)+(0.0390P)^2^+12.8561P] where P=(Fo^2^+2Fc^2^)/3'
_refine_ls_weighting_scheme calc
_refine_ls_wR_factor_gt 0.0741
_refine_ls_wR_factor_ref 0.0850
_reflns_number_gt 9089
_reflns_number_total 10328
_reflns_threshold_expression >2sigma(I)
_cod_data_source_file c4ce01988a2.cif
_cod_data_source_block shelx
_cod_depositor_comments 'Adding full bibliography for 7219008--7219011.cif.'
_cod_original_cell_volume 4559.2(16)
_cod_original_sg_symbol_H-M 'P 21/n'
_cod_database_code 7219011

loop_
_symmetry_equiv_pos_as_xyz
'x, y, z'
'-x+1/2, y+1/2, -z+1/2'
'-x, -y, -z'
'x-1/2, -y-1/2, z-1/2'

loop_
_atom_site_label
_atom_site_type_symbol
_atom_site_fract_x
_atom_site_fract_y
_atom_site_fract_z
_atom_site_U_iso_or_equiv
_atom_site_adp_type
_atom_site_occupancy
_atom_site_symmetry_multiplicity
_atom_site_calc_flag
_atom_site_refinement_flags
S1 S 0.5000 0.0000 1.0000 0.0154(2) Uani 1 2 d S
Mo1 Mo 0.21522(3) 0.022757(10) 1.07234(2) 0.02016(7) Uani 1 1 d .
Mo2 Mo 0.49294(3) 0.083069(10) 1.18196(2) 0.02203(7) Uani 1 1 d .
Mo3 Mo 0.47563(3) 0.110310(10) 0.91886(3) 0.02611(8) Uani 1 1 d .
Mo4 Mo 0.23817(3) -0.070547(10) 0.92053(2) 0.02374(8) Uani 1 1 d .
Mo5 Mo 0.23063(3) 0.035579(10) 0.81137(2) 0.02404(8) Uani 1 1 d .
Mo6 Mo 0.52740(3) 0.027767(11) 0.74762(2) 0.02447(8) Uani 1 1 d .
I1 I 1.13217(4) 0.283869(10) 0.25328(3) 0.04992(10) Uani 1 1 d .
N1 N 0.9083(3) 0.17518(10) 0.4767(2) 0.0231(6) Uani 1 1 d .
H1A H 0.9762 0.1837 0.5220 0.035 Uiso 1 1 calc R
H1B H 0.9075 0.1467 0.4729 0.035 Uiso 1 1 calc R
H1C H 0.8414 0.1842 0.4958 0.035 Uiso 1 1 calc R
N2 N 0.8806(5) 0.14767(16) 0.6815(3) 0.0544(12) Uani 1 1 d .
N3 N 0.7804(4) 0.31393(17) 0.8813(4) 0.0650(14) Uani 1 1 d .
O1 O 0.5395(4) 0.04359(14) 1.0334(3) 0.0166(9) Uani 0.50 1 d P
O2 O 0.4459(4) 0.01372(15) 1.0820(3) 0.0165(9) Uani 0.50 1 d P
O3 O 0.3649(4) -0.00232(14) 0.9706(3) 0.0152(9) Uani 0.50 1 d P
O4 O 0.4550(4) 0.02951(15) 0.9099(3) 0.0173(9) Uani 0.50 1 d P
O5 O 0.4792(3) 0.12326(11) 1.2580(3) 0.0511(10) Uani 1 1 d .
O6 O 0.5080(3) 0.03527(10) 1.2610(3) 0.0490(9) Uani 1 1 d .
O7 O 0.3149(3) -0.01242(10) 1.1873(3) 0.0490(10) Uani 1 1 d .
O8 O 0.0872(3) 0.03068(11) 1.1109(3) 0.0489(9) Uani 1 1 d .
O9 O 0.6547(3) 0.08477(15) 1.1730(3) 0.0573(11) Uani 1 1 d .
O10 O 0.3163(3) 0.06705(11) 1.1293(3) 0.0510(10) Uani 1 1 d .
O11 O 0.1904(5) -0.03534(10) 1.0116(2) 0.0563(11) Uani 1 1 d .
O12 O 0.1167(3) -0.10223(12) 0.8801(3) 0.0460(8) Uani 1 1 d .
O13 O 0.1810(4) 0.04343(9) 0.9424(2) 0.0498(10) Uani 1 1 d .
O14 O 0.4553(3) 0.11282(16) 1.0480(3) 0.0634(13) Uani 1 1 d .
O15 O 0.3217(3) 0.08938(14) 0.8613(4) 0.0725(15) Uani 1 1 d .
O16 O 0.6558(3) 0.10275(15) 0.9845(3) 0.0569(11) Uani 1 1 d .
O17 O 0.1993(4) -0.02133(10) 0.8238(2) 0.0527(10) Uani 1 1 d .
O18 O 0.1065(3) 0.05325(11) 0.7272(2) 0.0389(7) Uani 1 1 d .
O19 O 0.3461(3) 0.02817(13) 0.7366(4) 0.0671(14) Uani 1 1 d .
O20 O 0.5310(3) 0.08057(14) 0.8077(4) 0.0680(14) Uani 1 1 d .
O21 O 0.4658(3) 0.16105(9) 0.8836(3) 0.0424(8) Uani 1 1 d .
O22 O 0.5381(3) 0.03877(11) 0.6303(2) 0.0382(7) Uani 1 1 d .
O23 O 0.9416(2) 0.08368(9) 0.4724(2) 0.0291(6) Uani 1 1 d .
O24 O 0.6994(2) 0.11469(8) 0.4496(2) 0.0260(5) Uani 1 1 d .
O25 O 0.6711(2) 0.20203(9) 0.5011(2) 0.0284(6) Uani 1 1 d .
O26 O 0.8588(3) 0.24985(9) 0.5756(2) 0.0360(7) Uani 1 1 d .
O27 O 1.1031(3) 0.21435(9) 0.6338(2) 0.0295(6) Uani 1 1 d .
O28 O 1.1314(2) 0.12795(9) 0.5690(2) 0.0298(6) Uani 1 1 d .
C1 C 1.1579(4) 0.09447(13) 0.5112(3) 0.0269(8) Uani 1 1 d .
C2 C 1.2760(4) 0.08343(15) 0.5026(3) 0.0339(9) Uani 1 1 d .
H2 H 1.3446 0.0986 0.5389 0.041 Uiso 1 1 calc R
C3 C 1.2920(4) 0.04978(15) 0.4398(3) 0.0370(10) Uani 1 1 d .
H3 H 1.3715 0.0425 0.4350 0.044 Uiso 1 1 calc R
C4 C 1.1915(4) 0.02707(14) 0.3845(3) 0.0346(9) Uani 1 1 d .
H4 H 1.2030 0.0050 0.3416 0.042 Uiso 1 1 calc R
C5 C 1.0715(4) 0.03773(13) 0.3937(3) 0.0305(8) Uani 1 1 d .
H5 H 1.0034 0.0224 0.3572 0.037 Uiso 1 1 calc R
C6 C 1.0546(4) 0.07108(12) 0.4570(3) 0.0260(8) Uani 1 1 d .
C7 C 0.8350(4) 0.05789(12) 0.4274(3) 0.0277(8) Uani 1 1 d .
H7A H 0.8537 0.0278 0.4403 0.033 Uiso 1 1 calc R
H7B H 0.8107 0.0624 0.3544 0.033 Uiso 1 1 calc R
C8 C 0.7322(4) 0.07145(13) 0.4756(3) 0.0292(8) Uani 1 1 d .
H8A H 0.6606 0.0531 0.4518 0.035 Uiso 1 1 calc R
H8B H 0.7593 0.0686 0.5490 0.035 Uiso 1 1 calc R
C9 C 0.6052(4) 0.12898(13) 0.4978(3) 0.0302(8) Uani 1 1 d .
H9A H 0.6364 0.1276 0.5712 0.036 Uiso 1 1 calc R
H9B H 0.5338 0.1102 0.4790 0.036 Uiso 1 1 calc R
C10 C 0.5664(4) 0.17394(13) 0.4673(3) 0.0297(8) Uani 1 1 d .
H10A H 0.5368 0.1757 0.3938 0.036 Uiso 1 1 calc R
H10B H 0.4996 0.1825 0.4977 0.036 Uiso 1 1 calc R
C11 C 0.6474(4) 0.24499(13) 0.4937(3) 0.0278(8) Uani 1 1 d .
C12 C 0.5321(4) 0.26346(13) 0.4535(3) 0.0304(8) Uani 1 1 d .
H12 H 0.4633 0.2462 0.4283 0.036 Uiso 1 1 calc R
C13 C 0.5198(5) 0.30819(15) 0.4510(3) 0.0401(10) Uani 1 1 d .
H13 H 0.4426 0.3205 0.4241 0.048 Uiso 1 1 calc R
C14 C 0.6209(5) 0.33408(14) 0.4881(4) 0.0446(11) Uani 1 1 d .
H14 H 0.6122 0.3637 0.4853 0.054 Uiso 1 1 calc R
C15 C 0.7371(5) 0.31553(14) 0.5301(3) 0.0386(10) Uani 1 1 d .
H15 H 0.8053 0.3330 0.5555 0.046 Uiso 1 1 calc R
C16 C 0.7508(4) 0.27162(13) 0.5339(3) 0.0308(8) Uani 1 1 d .
C17 C 0.9624(4) 0.27336(13) 0.6343(3) 0.0356(9) Uani 1 1 d .
H17A H 0.9348 0.2938 0.6780 0.043 Uiso 1 1 calc R
H17B H 1.0035 0.2888 0.5896 0.043 Uiso 1 1 calc R
C18 C 1.0499(4) 0.24140(15) 0.6974(3) 0.0366(10) Uani 1 1 d .
H18A H 1.1154 0.2565 0.7451 0.044 Uiso 1 1 calc R
H18B H 1.0053 0.2240 0.7362 0.044 Uiso 1 1 calc R
C19 C 1.1843(4) 0.18305(15) 0.6938(3) 0.0353(9) Uani 1 1 d .
H19A H 1.1391 0.1667 0.7339 0.042 Uiso 1 1 calc R
H19B H 1.2525 0.1974 0.7402 0.042 Uiso 1 1 calc R
C20 C 1.2342(4) 0.15344(14) 0.6257(3) 0.0341(9) Uani 1 1 d .
H20A H 1.2706 0.1698 0.5794 0.041 Uiso 1 1 calc R
H20B H 1.2977 0.1350 0.6661 0.041 Uiso 1 1 calc R
C21 C 0.9082(3) 0.19322(12) 0.3765(3) 0.0223(7) Uani 1 1 d .
C22 C 0.9958(4) 0.22401(13) 0.3687(3) 0.0280(8) Uani 1 1 d .
H22 H 1.0535 0.2334 0.4263 0.034 Uiso 1 1 calc R
C23 C 0.9953(4) 0.24047(13) 0.2728(3) 0.0339(9) Uani 1 1 d .
C24 C 0.9066(5) 0.22674(15) 0.1870(3) 0.0386(10) Uani 1 1 d .
H24 H 0.9050 0.2383 0.1234 0.046 Uiso 1 1 calc R
C25 C 0.8212(4) 0.19584(16) 0.1971(3) 0.0397(10) Uani 1 1 d .
H25 H 0.7634 0.1863 0.1396 0.048 Uiso 1 1 calc R
C26 C 0.8203(4) 0.17880(13) 0.2918(3) 0.0308(8) Uani 1 1 d .
H26 H 0.7623 0.1582 0.2983 0.037 Uiso 1 1 calc R
C27 C 0.8777(5) 0.09041(17) 0.8198(4) 0.0490(12) Uani 1 1 d .
H28A H 0.8081 0.0959 0.8484 0.073 Uiso 1 1 calc R
H28B H 0.9529 0.0918 0.8726 0.073 Uiso 1 1 calc R
H28C H 0.8698 0.0625 0.7895 0.073 Uiso 1 1 calc R
C28 C 0.8814(4) 0.12273(15) 0.7417(3) 0.0360(9) Uani 1 1 d .
C29 C 0.6443(5) 0.36547(17) 0.7517(4) 0.0453(11) Uani 1 1 d .
H30A H 0.6000 0.3496 0.6936 0.068 Uiso 1 1 calc R
H30B H 0.6952 0.3867 0.7303 0.068 Uiso 1 1 calc R
H30C H 0.5863 0.3793 0.7836 0.068 Uiso 1 1 calc R
C30 C 0.7221(4) 0.33660(17) 0.8237(4) 0.0443(11) Uani 1 1 d .

loop_
_atom_site_aniso_label
_atom_site_aniso_U_11
_atom_site_aniso_U_22
_atom_site_aniso_U_33
_atom_site_aniso_U_23
_atom_site_aniso_U_13
_atom_site_aniso_U_12
S1 0.0145(5) 0.0144(5) 0.0173(5) -0.0006(4) 0.0038(4) 0.0012(4)
Mo1 0.01623(14) 0.02369(15) 0.02178(14) 0.00145(11) 0.00698(11) 0.00380(11)
Mo2 0.02452(15) 0.02011(15) 0.02065(14) -0.00501(11) 0.00390(12) 0.00465(11)
Mo3 0.02626(16) 0.01511(14) 0.03988(19) 0.00474(13) 0.01364(14) 0.00254(12)
Mo4 0.01915(15) 0.02293(15) 0.02689(16) 0.00033(12) 0.00117(12) -0.00580(12)
Mo5 0.01736(14) 0.02604(16) 0.02560(15) -0.00352(12) -0.00089(12) 0.00502(12)
Mo6 0.02424(16) 0.03164(17) 0.01933(15) -0.00042(12) 0.00875(12) -0.00291(13)
I1 0.0710(2) 0.03645(16) 0.0571(2) 0.00052(14) 0.04438(18) -0.00778(15)
N1 0.0219(14) 0.0244(15) 0.0237(14) -0.0035(12) 0.0070(12) -0.0035(12)
N2 0.065(3) 0.058(3) 0.038(2) 0.009(2) 0.007(2) -0.022(2)
N3 0.037(2) 0.062(3) 0.084(4) 0.003(3) -0.008(2) 0.000(2)
O1 0.015(2) 0.014(2) 0.020(2) -0.0015(18) 0.0046(18) -0.0001(17)
O2 0.015(2) 0.019(2) 0.017(2) -0.0035(18) 0.0061(18) 0.0006(17)
O3 0.014(2) 0.015(2) 0.016(2) -0.0022(17) 0.0031(17) -0.0002(17)
O4 0.018(2) 0.020(2) 0.014(2) 0.0016(18) 0.0044(18) 0.0025(18)
O5 0.0465(19) 0.0465(19) 0.0481(19) -0.0299(16) -0.0123(16) 0.0185(16)
O6 0.0373(17) 0.0350(17) 0.057(2) 0.0151(15) -0.0230(16) -0.0104(14)
O7 0.0432(18) 0.0308(16) 0.055(2) 0.0183(15) -0.0230(16) -0.0130(14)
O8 0.0343(17) 0.0447(19) 0.080(3) 0.0113(18) 0.0374(18) 0.0117(14)
O9 0.0329(17) 0.101(3) 0.0427(19) 0.035(2) 0.0177(15) 0.0302(19)
O10 0.0422(19) 0.0351(17) 0.057(2) 0.0191(16) -0.0238(16) -0.0110(15)
O11 0.119(4) 0.0227(15) 0.0241(15) 0.0028(12) 0.0120(18) 0.0093(18)
O12 0.0395(18) 0.053(2) 0.0454(18) -0.0129(16) 0.0110(15) -0.0268(16)
O13 0.104(3) 0.0204(14) 0.0245(15) 0.0007(12) 0.0153(17) 0.0061(17)
O14 0.0340(18) 0.115(4) 0.046(2) 0.044(2) 0.0204(15) 0.038(2)
O15 0.0400(19) 0.071(3) 0.122(4) -0.070(3) 0.050(2) -0.0299(19)
O16 0.0300(16) 0.105(3) 0.0413(18) 0.035(2) 0.0185(14) 0.0294(19)
O17 0.109(3) 0.0282(16) 0.0214(14) -0.0002(12) 0.0161(17) 0.0128(18)
O18 0.0377(16) 0.0478(18) 0.0258(14) 0.0014(13) -0.0031(12) 0.0213(14)
O19 0.0323(18) 0.066(2) 0.114(4) -0.062(3) 0.040(2) -0.0225(17)
O20 0.0326(18) 0.072(3) 0.109(3) -0.061(3) 0.037(2) -0.0235(18)
O21 0.0450(18) 0.0232(14) 0.065(2) 0.0162(14) 0.0244(16) 0.0068(13)
O22 0.0371(16) 0.0524(19) 0.0245(14) 0.0114(13) 0.0062(12) -0.0062(14)
O23 0.0213(13) 0.0296(14) 0.0353(15) -0.0069(12) 0.0046(11) -0.0028(11)
O24 0.0226(12) 0.0237(13) 0.0339(14) -0.0008(11) 0.0108(11) -0.0047(10)
O25 0.0246(13) 0.0268(13) 0.0356(14) -0.0100(12) 0.0111(11) -0.0068(11)
O26 0.0302(15) 0.0296(15) 0.0488(18) -0.0154(13) 0.0108(13) -0.0098(12)
O27 0.0309(14) 0.0325(15) 0.0236(13) -0.0023(11) 0.0034(11) -0.0062(12)
O28 0.0211(13) 0.0363(15) 0.0295(14) -0.0054(12) 0.0016(11) -0.0042(11)
C1 0.0271(19) 0.0280(19) 0.0239(17) 0.0019(15) 0.0027(15) 0.0015(15)
C2 0.0243(19) 0.041(2) 0.035(2) 0.0031(18) 0.0048(16) -0.0016(17)
C3 0.028(2) 0.045(2) 0.040(2) 0.004(2) 0.0123(18) 0.0047(18)
C4 0.038(2) 0.035(2) 0.033(2) 0.0019(17) 0.0122(18) 0.0067(18)
C5 0.032(2) 0.0292(19) 0.0296(19) -0.0004(16) 0.0060(16) -0.0018(16)
C6 0.0241(18) 0.0290(19) 0.0246(17) 0.0041(15) 0.0051(14) -0.0011(15)
C7 0.0245(18) 0.0250(18) 0.0323(19) -0.0047(16) 0.0043(15) -0.0060(15)
C8 0.0284(19) 0.0289(19) 0.0311(19) 0.0002(16) 0.0087(16) -0.0070(16)
C9 0.0242(18) 0.031(2) 0.038(2) -0.0088(17) 0.0136(16) -0.0107(16)
C10 0.0219(18) 0.033(2) 0.035(2) -0.0100(17) 0.0075(16) -0.0060(15)
C11 0.035(2) 0.0311(19) 0.0207(17) -0.0047(15) 0.0143(15) -0.0055(16)
C12 0.039(2) 0.0282(19) 0.0243(18) -0.0014(15) 0.0093(16) -0.0035(17)
C13 0.049(3) 0.037(2) 0.032(2) 0.0061(18) 0.0051(19) 0.005(2)
C14 0.067(3) 0.022(2) 0.044(3) 0.0053(18) 0.013(2) -0.004(2)
C15 0.049(3) 0.029(2) 0.038(2) -0.0017(18) 0.013(2) -0.0124(19)
C16 0.034(2) 0.033(2) 0.0295(19) -0.0055(16) 0.0159(17) -0.0038(17)
C17 0.039(2) 0.027(2) 0.042(2) -0.0136(18) 0.0118(19) -0.0141(18)
C18 0.043(2) 0.039(2) 0.029(2) -0.0134(18) 0.0103(18) -0.0152(19)
C19 0.036(2) 0.043(2) 0.0220(18) -0.0016(17) -0.0015(16) -0.0087(19)
C20 0.0244(19) 0.040(2) 0.032(2) -0.0010(18) -0.0044(16) -0.0065(17)
C21 0.0220(17) 0.0248(17) 0.0218(16) -0.0003(14) 0.0086(14) 0.0041(14)
C22 0.0306(19) 0.0286(19) 0.0272(18) -0.0032(15) 0.0118(16) -0.0024(16)
C23 0.045(2) 0.0250(19) 0.039(2) 0.0033(17) 0.025(2) 0.0087(17)
C24 0.053(3) 0.039(2) 0.028(2) 0.0065(18) 0.0175(19) 0.014(2)
C25 0.039(2) 0.050(3) 0.026(2) -0.0050(19) 0.0013(18) 0.010(2)
C26 0.029(2) 0.031(2) 0.0308(19) -0.0022(16) 0.0053(16) 0.0040(16)
C27 0.048(3) 0.044(3) 0.060(3) 0.011(2) 0.023(2) -0.010(2)
C28 0.034(2) 0.039(2) 0.036(2) -0.0070(19) 0.0113(18) -0.0111(18)
C29 0.046(3) 0.050(3) 0.039(2) -0.004(2) 0.009(2) 0.001(2)
C30 0.024(2) 0.051(3) 0.055(3) -0.010(2) 0.006(2) -0.006(2)

loop_
_atom_type_symbol
_atom_type_description
_atom_type_scat_dispersion_real
_atom_type_scat_dispersion_imag
_atom_type_scat_source
C C 0.0033 0.0016 'International Tables Vol C Tables 4.2.6.8 and 6.1.1.4'
N N 0.0061 0.0033 'International Tables Vol C Tables 4.2.6.8 and 6.1.1.4'
O O 0.0106 0.0060 'International Tables Vol C Tables 4.2.6.8 and 6.1.1.4'
S S 0.1246 0.1234 'International Tables Vol C Tables 4.2.6.8 and 6.1.1.4'
Mo Mo -1.6832 0.6857 'International Tables Vol C Tables 4.2.6.8 and 6.1.1.4'
I I -0.4742 1.8119 'International Tables Vol C Tables 4.2.6.8 and 6.1.1.4'
H H 0.0000 0.0000 'International Tables Vol C Tables 4.2.6.8 and 6.1.1.4'

loop_
_geom_angle_atom_site_label_1
_geom_angle_atom_site_label_2
_geom_angle_atom_site_label_3
_geom_angle
_geom_angle_site_symmetry_1
_geom_angle_site_symmetry_3
O2 S1 O2 180.00(18) . 3_657
O2 S1 O3 111.5(2) . 3_657
O2 S1 O3 68.5(2) 3_657 3_657
O2 S1 O3 68.5(2) . .
O2 S1 O3 111.5(2) 3_657 .
O3 S1 O3 180.0 3_657 .
O2 S1 O1 68.8(3) . .
O2 S1 O1 111.2(3) 3_657 .
O3 S1 O1 70.0(2) 3_657 .
O3 S1 O1 110.0(2) . .
O2 S1 O1 111.2(3) . 3_657
O2 S1 O1 68.8(3) 3_657 3_657
O3 S1 O1 110.0(2) 3_657 3_657
O3 S1 O1 70.0(2) . 3_657
O1 S1 O1 180.00(13) . 3_657
O2 S1 O4 108.6(3) . .
O2 S1 O4 71.4(3) 3_657 .
O3 S1 O4 107.9(3) 3_657 .
O3 S1 O4 72.1(3) . .
O1 S1 O4 72.5(3) . .
O1 S1 O4 107.5(3) 3_657 .
O2 S1 O4 71.4(3) . 3_657
O2 S1 O4 108.6(3) 3_657 3_657
O3 S1 O4 72.1(3) 3_657 3_657
O3 S1 O4 107.9(3) . 3_657
O1 S1 O4 107.5(3) . 3_657
O1 S1 O4 72.5(3) 3_657 3_657
O4 S1 O4 180.0(3) . 3_657
O8 Mo1 O13 104.9(2) . .
O8 Mo1 O10 104.0(2) . .
O13 Mo1 O10 95.87(16) . .
O8 Mo1 O11 102.98(19) . .
O13 Mo1 O11 87.04(13) . .
O10 Mo1 O11 151.12(19) . .
O8 Mo1 O7 101.17(18) . .
O13 Mo1 O7 152.72(18) . .
O10 Mo1 O7 85.40(13) . .
O11 Mo1 O7 79.38(14) . .
O5 Mo2 O6 105.4(2) . .
O5 Mo2 O9 105.0(2) . .
O6 Mo2 O9 96.34(17) . .
O5 Mo2 O10 100.54(18) . .
O6 Mo2 O10 86.95(14) . .
O9 Mo2 O10 152.29(19) . .
O5 Mo2 O14 100.5(2) . .
O6 Mo2 O14 152.58(19) . .
O9 Mo2 O14 85.41(14) . .
O10 Mo2 O14 79.53(16) . .
O5 Mo2 O1 159.55(19) . .
O6 Mo2 O1 93.45(17) . .
O9 Mo2 O1 64.32(17) . .
O10 Mo2 O1 88.06(17) . .
O14 Mo2 O1 62.60(17) . .
O21 Mo3 O14 102.82(19) . .
O21 Mo3 O15 103.4(2) . .
O14 Mo3 O15 96.0(2) . .
O21 Mo3 O20 103.93(19) . .
O14 Mo3 O20 151.8(2) . .
O15 Mo3 O20 86.49(15) . .
O21 Mo3 O16 103.36(18) . .
O14 Mo3 O16 85.51(15) . .
O15 Mo3 O16 152.2(2) . .
O20 Mo3 O16 79.70(17) . .
O12 Mo4 O16 103.9(2) . 3_657
O12 Mo4 O11 103.70(19) . .
O16 Mo4 O11 95.78(17) 3_657 .
O12 Mo4 O9 102.81(18) . 3_657
O16 Mo4 O9 86.60(14) 3_657 3_657
O11 Mo4 O9 152.0(2) . 3_657
O12 Mo4 O17 102.32(18) . .
O16 Mo4 O17 152.57(19) 3_657 .
O11 Mo4 O17 85.77(14) . .
O9 Mo4 O17 79.79(15) 3_657 .
O18 Mo5 O17 104.01(18) . .
O18 Mo5 O19 103.9(2) . .
O17 Mo5 O19 95.89(18) . .
O18 Mo5 O15 102.8(2) . .
O17 Mo5 O15 151.8(2) . .
O19 Mo5 O15 85.86(15) . .
O18 Mo5 O13 101.96(16) . .
O17 Mo5 O13 86.44(14) . .
O19 Mo5 O13 152.61(19) . .
O15 Mo5 O13 79.74(16) . .
O22 Mo6 O7 103.55(17) . 3_657
O22 Mo6 O20 103.9(2) . .
O7 Mo6 O20 96.11(18) 3_657 .
O22 Mo6 O19 103.50(19) . .
O7 Mo6 O19 151.3(2) 3_657 .
O20 Mo6 O19 86.59(15) . .
O22 Mo6 O6 101.90(17) . 3_657
O7 Mo6 O6 85.54(13) 3_657 3_657
O20 Mo6 O6 153.01(19) . 3_657
O19 Mo6 O6 79.67(16) . 3_657
O22 Mo6 O4 160.81(16) . .
O7 Mo6 O4 93.24(17) 3_657 .
O20 Mo6 O4 64.59(19) . .
O19 Mo6 O4 62.11(18) . .
O6 Mo6 O4 88.43(16) 3_657 .
S1 O1 O2 55.1(2) . .
S1 O1 O3 54.8(2) . 3_657
O2 O1 O3 92.5(3) . 3_657
S1 O1 O4 55.0(2) . .
O2 O1 O4 89.7(3) . .
O3 O1 O4 88.6(3) 3_657 .
S1 O1 Mo2 126.6(3) . .
O2 O1 Mo2 71.8(2) . .
O3 O1 Mo2 130.9(3) 3_657 .
O4 O1 Mo2 135.6(3) . .
S1 O2 O3 56.0(2) . .
S1 O2 O1 56.1(2) . .
O3 O2 O1 93.7(3) . .
S1 O2 O4 56.1(2) . 3_657
O3 O2 O4 91.1(3) . 3_657
O1 O2 O4 90.7(3) . 3_657
S1 O3 O2 55.4(2) . .
S1 O3 O1 55.2(2) . 3_657
O2 O3 O1 93.0(3) . 3_657
S1 O3 O4 55.4(2) . .
O2 O3 O4 90.5(3) . .
O1 O3 O4 89.0(3) 3_657 .
S1 O4 O2 52.6(2) . 3_657
S1 O4 O3 52.5(2) . .
O2 O4 O3 87.4(3) 3_657 .
S1 O4 O1 52.5(2) . .
O2 O4 O1 87.1(3) 3_657 .
O3 O4 O1 86.1(3) . .
S1 O4 Mo6 125.2(3) . .
O2 O4 Mo6 72.8(2) 3_657 .
O3 O4 Mo6 137.5(3) . .
O1 O4 Mo6 128.5(3) . .
Mo2 O6 Mo6 141.4(2) . 3_657
Mo6 O7 Mo1 143.5(2) 3_657 .
Mo2 O9 Mo4 141.7(2) . 3_657
Mo1 O10 Mo2 142.6(2) . .
Mo4 O11 Mo1 142.9(2) . .
Mo1 O13 Mo5 140.8(2) . .
Mo3 O14 Mo2 143.9(2) . .
Mo3 O15 Mo5 142.7(3) . .
Mo4 O16 Mo3 141.9(2) 3_657 .
Mo5 O17 Mo4 142.5(2) . .
Mo5 O19 Mo6 142.6(3) . .
Mo6 O20 Mo3 141.1(3) . .
C6 O23 C7 117.5(3) . .
C8 O24 C9 110.8(3) . .
C11 O25 C10 116.6(3) . .
C16 O26 C17 118.6(3) . .
C18 O27 C19 110.8(3) . .
C1 O28 C20 117.9(3) . .
O28 C1 C2 124.8(4) . .
O28 C1 C6 115.4(3) . .
C2 C1 C6 119.7(4) . .
C1 C2 C3 120.1(4) . .
C4 C3 C2 120.9(4) . .
C3 C4 C5 119.3(4) . .
C6 C5 C4 120.2(4) . .
O23 C6 C5 124.8(4) . .
O23 C6 C1 115.5(3) . .
C5 C6 C1 119.7(4) . .
O23 C7 C8 107.0(3) . .
O24 C8 C7 109.6(3) . .
O24 C9 C10 111.1(3) . .
O25 C10 C9 109.1(3) . .
O25 C11 C12 125.4(4) . .
O25 C11 C16 115.1(4) . .
C12 C11 C16 119.5(4) . .
C11 C12 C13 119.8(4) . .
C14 C13 C12 120.7(4) . .
C13 C14 C15 119.6(4) . .
C16 C15 C14 120.5(4) . .
O26 C16 C15 125.7(4) . .
O26 C16 C11 114.4(4) . .
C15 C16 C11 119.8(4) . .
O26 C17 C18 107.3(3) . .
O27 C18 C17 110.7(3) . .
O27 C19 C20 110.2(3) . .
O28 C20 C19 107.6(3) . .
C26 C21 C22 121.8(4) . .
C26 C21 N1 118.8(3) . .
C22 C21 N1 119.4(3) . .
C21 C22 C23 118.7(4) . .
C22 C23 C24 120.2(4) . .
C22 C23 I1 121.0(3) . .
C24 C23 I1 118.7(3) . .
C25 C24 C23 119.7(4) . .
C24 C25 C26 121.0(4) . .
C21 C26 C25 118.5(4) . .
N2 C28 C27 177.9(6) . .
N3 C30 C29 178.1(6) . .

loop_
_geom_bond_atom_site_label_1
_geom_bond_atom_site_label_2
_geom_bond_distance
_geom_bond_site_symmetry_2
S1 O2 1.450(4) .
S1 O2 1.450(4) 3_657
S1 O3 1.460(4) 3_657
S1 O3 1.460(4) .
S1 O1 1.468(5) .
S1 O1 1.468(5) 3_657
S1 O4 1.514(5) .
S1 O4 1.514(5) 3_657
Mo1 O8 1.648(3) .
Mo1 O13 1.825(3) .
Mo1 O10 1.831(3) .
Mo1 O11 1.984(3) .
Mo1 O7 2.006(3) .
Mo2 O5 1.654(3) .
Mo2 O6 1.821(3) .
Mo2 O9 1.832(3) .
Mo2 O10 1.984(3) .
Mo2 O14 1.989(3) .
Mo2 O1 2.517(5) .
Mo3 O21 1.652(3) .
Mo3 O14 1.818(4) .
Mo3 O15 1.821(4) .
Mo3 O20 1.988(4) .
Mo3 O16 1.998(3) .
Mo4 O12 1.656(3) .
Mo4 O16 1.823(3) 3_657
Mo4 O11 1.823(3) .
Mo4 O9 1.986(3) 3_657
Mo4 O17 1.998(3) .
Mo5 O18 1.657(3) .
Mo5 O17 1.827(3) .
Mo5 O19 1.830(4) .
Mo5 O15 1.994(3) .
Mo5 O13 1.995(3) .
Mo6 O22 1.657(3) .
Mo6 O7 1.825(3) 3_657
Mo6 O20 1.835(4) .
Mo6 O19 1.984(3) .
Mo6 O6 2.006(3) 3_657
Mo6 O4 2.515(5) .
I1 C23 2.101(4) .
N1 C21 1.468(5) .
N2 C28 1.125(6) .
N3 C30 1.133(7) .
O1 O2 1.649(6) .
O1 O3 1.680(6) 3_657
O1 O4 1.764(6) .
O2 O3 1.638(6) .
O2 O4 1.730(6) 3_657
O3 O1 1.680(6) 3_657
O3 O4 1.750(6) .
O4 O2 1.730(6) 3_657
O6 Mo6 2.006(3) 3_657
O7 Mo6 1.825(3) 3_657
O9 Mo4 1.986(3) 3_657
O16 Mo4 1.823(3) 3_657
O23 C6 1.379(5) .
O23 C7 1.440(4) .
O24 C8 1.421(5) .
O24 C9 1.433(5) .
O25 C11 1.367(5) .
O25 C10 1.441(4) .
O26 C16 1.377(5) .
O26 C17 1.433(5) .
O27 C18 1.433(5) .
O27 C19 1.441(5) .
O28 C1 1.380(5) .
O28 C20 1.451(5) .
C1 C2 1.389(6) .
C1 C6 1.409(5) .
C2 C3 1.390(6) .
C3 C4 1.381(7) .
C4 C5 1.409(6) .
C5 C6 1.390(6) .
C7 C8 1.506(6) .
C9 C10 1.498(6) .
C11 C12 1.391(6) .
C11 C16 1.416(6) .
C12 C13 1.404(6) .
C13 C14 1.377(7) .
C14 C15 1.404(7) .
C15 C16 1.380(6) .
C17 C18 1.507(7) .
C19 C20 1.503(6) .
C21 C26 1.389(5) .
C21 C22 1.390(5) .
C22 C23 1.395(6) .
C23 C24 1.397(7) .
C24 C25 1.383(7) .
C25 C26 1.390(6) .
C27 C28 1.470(7) .
C29 C30 1.450(7) .
